data_2219050
loop_
_publ_author_name
'Du, Hai-Tang'
'Du, Hai-Jun'
'Zhou, Weiyi'

_publ_section_title 3,6-Bis(3,4,5-trimethoxyphenyl)-1,2,4-triazolo[3,4-<i>b</i>][1,3,4]thiadiazole
_journal_coeditor_code HK2498
_journal_issue 8
_journal_name_full 'Acta Crystallographica Section E'
_journal_page_first o1577
_journal_paper_doi 10.1107/S1600536808022502
_journal_volume 64
_journal_year 2008
_chemical_formula_iupac 'C21 H22 N4 O6 S'
_chemical_formula_moiety 'C21 H22 N4 O6 S'
_chemical_formula_sum 'C21 H22 N4 O6 S'
_chemical_formula_weight 458.49
_chemical_melting_point 423
_chemical_name_systematic 3,6-Bis(3,4,5-trimethoxyphenyl)-1,2,4-triazolo[3,4-<i>b</i>][1,3,4]thiadiazole
_space_group_IT_number 2
_symmetry_cell_setting triclinic
_symmetry_space_group_name_Hall '-P 1'
_symmetry_space_group_name_H-M 'P -1'
_atom_sites_solution_hydrogens geom
_atom_sites_solution_primary direct
_atom_sites_solution_secondary difmap
_audit_creation_method SHELXL-97
_cell_angle_alpha 94.50(3)
_cell_angle_beta 90.82(3)
_cell_angle_gamma 90.47(3)
_cell_formula_units_Z 2
_cell_length_a 8.6762(17)
_cell_length_b 8.9289(18)
_cell_length_c 13.735(3)
_cell_measurement_reflns_used 3022
_cell_measurement_temperature 113(2)
_cell_measurement_theta_max 27.884
_cell_measurement_theta_min 2.761
_cell_volume 1060.6(4)
_computing_cell_refinement 'CrystalClear (Rigaku/MSC, 2005)'
_computing_data_collection 'CrystalClear (Rigaku/MSC, 2005)'
_computing_data_reduction 'CrystalStructure (Rigaku/MSC, 2005)'
_computing_molecular_graphics 'SHELXTL (Sheldrick, 2008)'
_computing_publication_material 'SHELXTL (Sheldrick, 2008)'
_computing_structure_refinement 'SHELXL97 (Sheldrick, 2008)'
_computing_structure_solution 'SHELXS97 (Sheldrick, 2008)'
_diffrn_ambient_temperature 113(2)
_diffrn_measured_fraction_theta_full 0.991
_diffrn_measured_fraction_theta_max 0.991
_diffrn_measurement_device_type 'Rigaku Saturn CCD area-detector'
_diffrn_measurement_method \w
_diffrn_radiation_monochromator confocal
_diffrn_radiation_source 'rotating anode'
_diffrn_radiation_type MoK\a
_diffrn_radiation_wavelength 0.71073
_diffrn_reflns_av_R_equivalents 0.0221
_diffrn_reflns_av_sigmaI/netI 0.0325
_diffrn_reflns_limit_h_max 10
_diffrn_reflns_limit_h_min -7
_diffrn_reflns_limit_k_max 10
_diffrn_reflns_limit_k_min -10
_diffrn_reflns_limit_l_max 16
_diffrn_reflns_limit_l_min -15
_diffrn_reflns_number 6899
_diffrn_reflns_theta_full 25.02
_diffrn_reflns_theta_max 25.02
_diffrn_reflns_theta_min 2.76
_diffrn_standards_decay_% 0
_diffrn_standards_interval_count 0
_diffrn_standards_interval_time 0
_diffrn_standards_number 0
_exptl_absorpt_coefficient_mu 0.200
_exptl_absorpt_correction_T_max 0.9803
_exptl_absorpt_correction_T_min 0.9573
_exptl_absorpt_correction_type multi-scan
_exptl_absorpt_process_details '(CrystalClear; Rigaku/MSC, 2005)'
_exptl_crystal_colour colorless
_exptl_crystal_density_diffrn 1.436
_exptl_crystal_density_method 'not measured'
_exptl_crystal_description prism
_exptl_crystal_F_000 480
_exptl_crystal_size_max 0.22
_exptl_crystal_size_mid 0.20
_exptl_crystal_size_min 0.10
_refine_diff_density_max 0.927
_refine_diff_density_min -0.555
_refine_ls_extinction_method none
_refine_ls_goodness_of_fit_ref 1.192
_refine_ls_hydrogen_treatment constr
_refine_ls_matrix_type full
_refine_ls_number_parameters 295
_refine_ls_number_reflns 3720
_refine_ls_restrained_S_all 1.237
_refine_ls_R_factor_all 0.0504
_refine_ls_R_factor_gt 0.0439
_refine_ls_shift/su_max 0.003
_refine_ls_shift/su_mean 0.000
_refine_ls_structure_factor_coef Fsqd
_refine_ls_weighting_details 'calc w=1/[\s^2^(Fo^2^)+(0.0797P)^2^+0.2575P] where P=(Fo^2^+2Fc^2^)/3'
_refine_ls_weighting_scheme calc
_refine_ls_wR_factor_gt 0.1319
_refine_ls_wR_factor_ref 0.1371
_reflns_number_gt 3102
_reflns_number_total 3720
_reflns_threshold_expression I>2\s(I)
_cod_data_source_file hk2498.cif
_cod_data_source_block I
_cod_database_code 2219050
_cod_database_fobs_code 2219050

loop_
_symmetry_equiv_pos_as_xyz
'x, y, z'
'-x, -y, -z'

loop_
_atom_site_type_symbol
_atom_site_label
_atom_site_fract_x
_atom_site_fract_y
_atom_site_fract_z
_atom_site_U_iso_or_equiv
_atom_site_adp_type
_atom_site_calc_flag
_atom_site_refinement_flags
_atom_site_occupancy
S S1 0.50010(6) 0.76590(6) 0.89162(4) 0.01987(19) Uani d . 1
O O1 -0.04182(18) 0.27249(17) 1.14986(12) 0.0270(4) Uani d . 1
O O2 -0.17317(18) 0.40003(18) 1.31069(12) 0.0282(4) Uani d . 1
O O3 -0.09095(19) 0.67584(18) 1.38496(11) 0.0290(4) Uani d . 1
O O4 0.6387(2) 0.3996(2) 0.57836(12) 0.0352(4) Uani d . 1
O O5 0.5139(3) 0.1310(2) 0.59409(12) 0.0457(5) Uani d . 1
O O6 0.3352(2) 0.07371(18) 0.74567(12) 0.0305(4) Uani d . 1
N N1 0.2808(2) 0.88200(19) 1.13007(13) 0.0207(4) Uani d . 1
N N2 0.3818(2) 0.9307(2) 1.06090(13) 0.0220(4) Uani d . 1
N N3 0.31915(19) 0.69318(18) 1.02331(12) 0.0161(4) Uani d . 1
N N4 0.3240(2) 0.56265(19) 0.96337(12) 0.0173(4) Uani d . 1
C C1 0.1406(2) 0.6468(2) 1.16140(15) 0.0175(4) Uani d . 1
C C2 0.1044(2) 0.5002(2) 1.12685(15) 0.0197(5) Uani d . 1
H H2 0.1477 0.4583 1.0695 0.024 Uiso calc R 1
C C3 0.0031(2) 0.4170(2) 1.17875(16) 0.0204(5) Uani d . 1
C C4 -0.0631(2) 0.4788(2) 1.26440(16) 0.0209(5) Uani d . 1
C C5 -0.0226(2) 0.6260(2) 1.29933(15) 0.0205(5) Uani d . 1
C C6 0.0775(2) 0.7102(2) 1.24824(14) 0.0193(5) Uani d . 1
H H6 0.1029 0.8082 1.2713 0.023 Uiso calc R 1
C C7 0.0400(3) 0.1984(3) 1.07097(18) 0.0311(6) Uani d . 1
H H7A 0.0241 0.2505 1.0131 0.047 Uiso calc R 1
H H7B 0.0029 0.0969 1.0596 0.047 Uiso calc R 1
H H7C 0.1480 0.1981 1.0871 0.047 Uiso calc R 1
C C8 -0.1128(3) 0.3006(3) 1.37736(19) 0.0356(6) Uani d . 1
H H8A -0.0456 0.2300 1.3435 0.053 Uiso calc R 1
H H8B -0.1961 0.2475 1.4051 0.053 Uiso calc R 1
H H8C -0.0561 0.3572 1.4285 0.053 Uiso calc R 1
C C9 -0.0618(3) 0.8283(3) 1.41985(17) 0.0354(6) Uani d . 1
H H9A 0.0469 0.8435 1.4308 0.053 Uiso calc R 1
H H9B -0.1152 0.8504 1.4800 0.053 Uiso calc R 1
H H9C -0.0976 0.8936 1.3722 0.053 Uiso calc R 1
C C10 0.2438(2) 0.7397(2) 1.10791(15) 0.0184(5) Uani d . 1
C C11 0.4024(2) 0.8140(2) 0.99828(15) 0.0178(4) Uani d . 1
C C12 0.4137(2) 0.5860(2) 0.89114(15) 0.0175(4) Uani d . 1
C C13 0.4421(2) 0.4679(2) 0.81339(15) 0.0179(5) Uani d . 1
C C14 0.5310(2) 0.4968(3) 0.73302(15) 0.0218(5) Uani d . 1
H H14 0.5742 0.5916 0.7283 0.026 Uiso calc R 1
C C15 0.5545(3) 0.3832(3) 0.66039(16) 0.0260(5) Uani d . 1
C C16 0.4910(3) 0.2408(3) 0.66800(16) 0.0285(5) Uani d . 1
C C17 0.3990(3) 0.2149(2) 0.74754(16) 0.0233(5) Uani d . 1
C C18 0.3746(2) 0.3271(2) 0.82064(15) 0.0201(5) Uani d . 1
H H18 0.3140 0.3090 0.8739 0.024 Uiso calc R 1
C C19 0.6870(3) 0.5477(3) 0.56178(19) 0.0390(6) Uani d U 1
H H19A 0.5995 0.6131 0.5647 0.058 Uiso calc R 1
H H19B 0.7325 0.5476 0.4985 0.058 Uiso calc R 1
H H19C 0.7615 0.5827 0.6109 0.058 Uiso calc R 1
C C20 0.5942(4) -0.0017(3) 0.6225(2) 0.0512(8) Uani d U 1
H H20A 0.6491 0.0223 0.6830 0.077 Uiso calc R 1
H H20B 0.6657 -0.0343 0.5727 0.077 Uiso calc R 1
H H20C 0.5207 -0.0806 0.6307 0.077 Uiso calc R 1
C C21 0.2401(3) 0.0431(3) 0.82573(17) 0.0280(5) Uani d . 1
H H21A 0.2991 0.0570 0.8855 0.042 Uiso calc R 1
H H21B 0.2029 -0.0587 0.8171 0.042 Uiso calc R 1
H H21C 0.1543 0.1105 0.8286 0.042 Uiso calc R 1

loop_
_atom_site_aniso_label
_atom_site_aniso_U_11
_atom_site_aniso_U_22
_atom_site_aniso_U_33
_atom_site_aniso_U_12
_atom_site_aniso_U_13
_atom_site_aniso_U_23
S1 0.0218(3) 0.0164(3) 0.0217(3) -0.0034(2) 0.0056(2) 0.0029(2)
O1 0.0264(9) 0.0190(8) 0.0353(9) -0.0065(7) 0.0089(7) -0.0005(7)
O2 0.0202(8) 0.0324(9) 0.0340(9) -0.0024(7) 0.0086(7) 0.0152(7)
O3 0.0334(9) 0.0306(9) 0.0232(8) 0.0000(7) 0.0118(7) 0.0019(7)
O4 0.0383(10) 0.0439(11) 0.0231(8) -0.0078(8) 0.0124(7) -0.0015(7)
O5 0.0724(14) 0.0362(10) 0.0262(9) -0.0092(10) 0.0121(9) -0.0138(8)
O6 0.0376(10) 0.0214(8) 0.0315(9) -0.0086(7) 0.0036(7) -0.0039(7)
N1 0.0232(10) 0.0171(9) 0.0219(9) -0.0036(7) 0.0039(8) 0.0027(7)
N2 0.0260(10) 0.0176(9) 0.0226(9) -0.0041(8) 0.0069(8) 0.0029(7)
N3 0.0166(9) 0.0137(8) 0.0181(9) -0.0016(7) 0.0019(7) 0.0022(7)
N4 0.0177(9) 0.0148(9) 0.0194(9) -0.0006(7) 0.0010(7) 0.0013(7)
C1 0.0142(10) 0.0191(10) 0.0197(10) 0.0005(8) 0.0003(8) 0.0049(8)
C2 0.0172(11) 0.0219(11) 0.0203(11) -0.0007(9) 0.0046(9) 0.0018(9)
C3 0.0175(11) 0.0172(10) 0.0270(11) -0.0017(8) 0.0006(9) 0.0044(9)
C4 0.0152(10) 0.0232(11) 0.0256(11) -0.0002(8) 0.0031(9) 0.0086(9)
C5 0.0187(11) 0.0252(12) 0.0181(10) 0.0043(9) 0.0023(9) 0.0049(9)
C6 0.0206(11) 0.0181(10) 0.0193(11) 0.0014(9) -0.0008(9) 0.0025(8)
C7 0.0317(13) 0.0234(12) 0.0373(14) -0.0052(10) 0.0068(11) -0.0041(10)
C8 0.0365(14) 0.0379(14) 0.0351(14) -0.0037(11) 0.0067(11) 0.0187(11)
C9 0.0519(17) 0.0324(14) 0.0218(12) 0.0057(12) 0.0101(11) -0.0018(10)
C10 0.0184(11) 0.0192(10) 0.0177(10) 0.0007(8) 0.0004(8) 0.0018(8)
C11 0.0174(10) 0.0161(10) 0.0205(10) -0.0034(8) 0.0005(8) 0.0060(8)
C12 0.0159(10) 0.0175(10) 0.0195(10) 0.0008(8) -0.0010(8) 0.0049(8)
C13 0.0155(10) 0.0203(11) 0.0181(10) 0.0007(8) -0.0017(8) 0.0028(8)
C14 0.0189(11) 0.0260(11) 0.0207(11) -0.0031(9) 0.0001(9) 0.0034(9)
C15 0.0228(12) 0.0371(13) 0.0179(11) -0.0019(10) 0.0032(9) 0.0006(9)
C16 0.0325(13) 0.0310(13) 0.0204(11) -0.0034(10) 0.0021(10) -0.0072(10)
C17 0.0249(12) 0.0190(11) 0.0253(12) -0.0028(9) -0.0031(9) -0.0020(9)
C18 0.0181(11) 0.0227(11) 0.0198(10) 0.0006(9) 0.0003(9) 0.0025(9)
C19 0.0391(10) 0.0433(10) 0.0349(9) -0.0054(8) 0.0068(8) 0.0050(8)
C20 0.0504(11) 0.0500(11) 0.0512(11) 0.0040(9) 0.0021(9) -0.0090(9)
C21 0.0274(13) 0.0211(11) 0.0357(13) -0.0031(10) -0.0010(10) 0.0035(10)

loop_
_atom_type_symbol
_atom_type_description
_atom_type_scat_dispersion_real
_atom_type_scat_dispersion_imag
_atom_type_scat_source
C C 0.0033 0.0016 'International Tables Vol C Tables 4.2.6.8 and 6.1.1.4'
H H 0.0000 0.0000 'International Tables Vol C Tables 4.2.6.8 and 6.1.1.4'
N N 0.0061 0.0033 'International Tables Vol C Tables 4.2.6.8 and 6.1.1.4'
O O 0.0106 0.0060 'International Tables Vol C Tables 4.2.6.8 and 6.1.1.4'
S S 0.1246 0.1234 'International Tables Vol C Tables 4.2.6.8 and 6.1.1.4'

loop_
_geom_angle_atom_site_label_1
_geom_angle_atom_site_label_2
_geom_angle_atom_site_label_3
_geom_angle
C11 S1 C12 87.61(10)
C3 O1 C7 116.73(17)
C4 O2 C8 114.35(17)
C5 O3 C9 116.88(18)
C15 O4 C19 116.8(2)
C16 O5 C20 115.3(2)
C17 O6 C21 116.75(17)
C10 N1 N2 109.70(17)
C11 N2 N1 105.61(16)
C11 N3 N4 118.40(17)
C11 N3 C10 106.15(17)
N4 N3 C10 135.43(17)
C12 N4 N3 107.81(17)
C2 C1 C6 120.74(19)
C2 C1 C10 121.14(19)
C6 C1 C10 118.12(19)
C3 C2 C1 119.3(2)
C3 C2 H2 120.4
C1 C2 H2 120.4
O1 C3 C2 123.7(2)
O1 C3 C4 115.37(19)
C2 C3 C4 120.9(2)
O2 C4 C3 120.4(2)
O2 C4 C5 120.5(2)
C3 C4 C5 118.98(19)
O3 C5 C6 124.52(19)
O3 C5 C4 114.81(19)
C6 C5 C4 120.67(19)
C5 C6 C1 119.37(19)
C5 C6 H6 120.3
C1 C6 H6 120.3
O1 C7 H7A 109.5
O1 C7 H7B 109.5
H7A C7 H7B 109.5
O1 C7 H7C 109.5
H7A C7 H7C 109.5
H7B C7 H7C 109.5
O2 C8 H8A 109.5
O2 C8 H8B 109.5
H8A C8 H8B 109.5
O2 C8 H8C 109.5
H8A C8 H8C 109.5
H8B C8 H8C 109.5
O3 C9 H9A 109.5
O3 C9 H9B 109.5
H9A C9 H9B 109.5
O3 C9 H9C 109.5
H9A C9 H9C 109.5
H9B C9 H9C 109.5
N1 C10 N3 107.57(18)
N1 C10 C1 127.0(2)
N3 C10 C1 125.41(19)
N2 C11 N3 110.97(18)
N2 C11 S1 139.70(16)
N3 C11 S1 109.32(15)
N4 C12 C13 121.29(19)
N4 C12 S1 116.85(16)
C13 C12 S1 121.85(16)
C18 C13 C14 120.9(2)
C18 C13 C12 118.23(19)
C14 C13 C12 120.9(2)
C15 C14 C13 119.4(2)
C15 C14 H14 120.3
C13 C14 H14 120.3
O4 C15 C14 124.2(2)
O4 C15 C16 115.5(2)
C14 C15 C16 120.3(2)
O5 C16 C15 119.0(2)
O5 C16 C17 121.3(2)
C15 C16 C17 119.6(2)
O6 C17 C18 124.0(2)
O6 C17 C16 115.1(2)
C18 C17 C16 120.8(2)
C17 C18 C13 119.0(2)
C17 C18 H18 120.5
C13 C18 H18 120.5
O4 C19 H19A 109.5
O4 C19 H19B 109.5
H19A C19 H19B 109.5
O4 C19 H19C 109.5
H19A C19 H19C 109.5
H19B C19 H19C 109.5
O5 C20 H20A 109.5
O5 C20 H20B 109.5
H20A C20 H20B 109.5
O5 C20 H20C 109.5
H20A C20 H20C 109.5
H20B C20 H20C 109.5
O6 C21 H21A 109.5
O6 C21 H21B 109.5
H21A C21 H21B 109.5
O6 C21 H21C 109.5
H21A C21 H21C 109.5
H21B C21 H21C 109.5

loop_
_geom_bond_atom_site_label_1
_geom_bond_atom_site_label_2
_geom_bond_distance
S1 C11 1.729(2)
S1 C12 1.766(2)
O1 C3 1.372(3)
O1 C7 1.426(3)
O2 C4 1.374(3)
O2 C8 1.422(3)
O3 C5 1.369(3)
O3 C9 1.427(3)
O4 C15 1.369(3)
O4 C19 1.420(3)
O5 C16 1.372(3)
O5 C20 1.456(4)
O6 C17 1.371(3)
O6 C21 1.426(3)
N1 C10 1.319(3)
N1 N2 1.394(3)
N2 C11 1.313(3)
N3 C11 1.363(3)
N3 N4 1.374(2)
N3 C10 1.379(3)
N4 C12 1.299(3)
C1 C2 1.389(3)
C1 C6 1.400(3)
C1 C10 1.460(3)
C2 C3 1.387(3)
C2 H2 0.9300
C3 C4 1.393(3)
C4 C5 1.403(3)
C5 C6 1.380(3)
C6 H6 0.9300
C7 H7A 0.9600
C7 H7B 0.9600
C7 H7C 0.9600
C8 H8A 0.9600
C8 H8B 0.9600
C8 H8C 0.9600
C9 H9A 0.9600
C9 H9B 0.9600
C9 H9C 0.9600
C12 C13 1.465(3)
C13 C18 1.394(3)
C13 C14 1.395(3)
C14 C15 1.384(3)
C14 H14 0.9300
C15 C16 1.394(3)
C16 C17 1.395(3)
C17 C18 1.382(3)
C18 H18 0.9300
C19 H19A 0.9600
C19 H19B 0.9600
C19 H19C 0.9600
C20 H20A 0.9600
C20 H20B 0.9600
C20 H20C 0.9600
C21 H21A 0.9600
C21 H21B 0.9600
C21 H21C 0.9600

loop_
_geom_hbond_atom_site_label_D
_geom_hbond_atom_site_label_H
_geom_hbond_atom_site_label_A
_geom_hbond_site_symmetry_A
_geom_hbond_distance_DH
_geom_hbond_distance_HA
_geom_hbond_distance_DA
_geom_hbond_angle_DHA
_geom_hbond_publ_flag
C2 H2 N4 . 0.93 2.36 3.047(3) 130.00 yes
C14 H14 S1 . 0.93 2.72 3.130(3) 108.00 yes
C19 H19B O3 1_654 0.96 2.53 3.384(2) 148.00 yes
C21 H21B O1 2_557 0.96 2.43 3.331(3) 156.00 yes
C19 H19C Cg3 2_665 0.96 3.30 4.057(3) 137.00 yes

loop_
_geom_torsion_atom_site_label_1
_geom_torsion_atom_site_label_2
_geom_torsion_atom_site_label_3
_geom_torsion_atom_site_label_4
_geom_torsion
C10 N1 N2 C11 0.1(2)
C11 N3 N4 C12 0.1(2)
C10 N3 N4 C12 178.2(2)
C6 C1 C2 C3 0.8(3)
C10 C1 C2 C3 -178.50(19)
C7 O1 C3 C2 10.3(3)
C7 O1 C3 C4 -171.13(19)
C1 C2 C3 O1 178.88(19)
C1 C2 C3 C4 0.4(3)
C8 O2 C4 C3 86.6(3)
C8 O2 C4 C5 -97.3(2)
O1 C3 C4 O2 -4.2(3)
C2 C3 C4 O2 174.44(19)
O1 C3 C4 C5 179.64(19)
C2 C3 C4 C5 -1.7(3)
C9 O3 C5 C6 3.6(3)
C9 O3 C5 C4 -175.7(2)
O2 C4 C5 O3 5.2(3)
C3 C4 C5 O3 -178.67(18)
O2 C4 C5 C6 -174.19(18)
C3 C4 C5 C6 2.0(3)
O3 C5 C6 C1 179.86(19)
C4 C5 C6 C1 -0.9(3)
C2 C1 C6 C5 -0.5(3)
C10 C1 C6 C5 178.77(18)
N2 N1 C10 N3 -0.4(2)
N2 N1 C10 C1 -179.76(19)
C11 N3 C10 N1 0.6(2)
N4 N3 C10 N1 -177.6(2)
C11 N3 C10 C1 179.98(19)
N4 N3 C10 C1 1.7(4)
C2 C1 C10 N1 176.3(2)
C6 C1 C10 N1 -3.1(3)
C2 C1 C10 N3 -2.9(3)
C6 C1 C10 N3 177.75(18)
N1 N2 C11 N3 0.4(2)
N1 N2 C11 S1 178.7(2)
N4 N3 C11 N2 177.96(17)
C10 N3 C11 N2 -0.6(2)
N4 N3 C11 S1 -0.9(2)
C10 N3 C11 S1 -179.49(13)
C12 S1 C11 N2 -177.3(3)
C12 S1 C11 N3 1.03(15)
N3 N4 C12 C13 -179.48(17)
N3 N4 C12 S1 0.8(2)
C11 S1 C12 N4 -1.12(17)
C11 S1 C12 C13 179.16(18)
N4 C12 C13 C18 -2.4(3)
S1 C12 C13 C18 177.34(15)
N4 C12 C13 C14 176.02(19)
S1 C12 C13 C14 -4.3(3)
C18 C13 C14 C15 -1.1(3)
C12 C13 C14 C15 -179.42(19)
C19 O4 C15 C14 -8.6(3)
C19 O4 C15 C16 171.6(2)
C13 C14 C15 O4 179.6(2)
C13 C14 C15 C16 -0.6(3)
C20 O5 C16 C15 119.7(3)
C20 O5 C16 C17 -63.8(3)
O4 C15 C16 O5 -1.3(3)
C14 C15 C16 O5 178.9(2)
O4 C15 C16 C17 -177.9(2)
C14 C15 C16 C17 2.3(4)
C21 O6 C17 C18 -1.0(3)
C21 O6 C17 C16 -179.9(2)
O5 C16 C17 O6 0.1(3)
C15 C16 C17 O6 176.6(2)
O5 C16 C17 C18 -178.8(2)
C15 C16 C17 C18 -2.3(4)
O6 C17 C18 C13 -178.1(2)
C16 C17 C18 C13 0.7(3)
C14 C13 C18 C17 1.1(3)
C12 C13 C18 C17 179.43(19)

loop_
_cod_related_entry_id
_cod_related_entry_database
_cod_related_entry_code
1 ChemSpider 1513191
